data_1008040
loop_
_publ_author_name
'Blum, D'
'Averbuch-Pouchot, M T'
'Guitel, J C'

_publ_section_title
;
Structure du tripolychromate de potassium K~2~ Cr~3~ O~10~
;
_journal_coden_ASTM ACBCAR
_journal_name_full 'Acta Crystallographica B (24,1968-38,1982)'
_journal_page_first 454
_journal_page_last 456
_journal_paper_doi 10.1107/S0567740879003769
_journal_volume 35
_journal_year 1979
_chemical_formula_structural 'K2 Cr3 O10'
_chemical_formula_sum 'Cr3 K2 O10'
_chemical_name_systematic 'Dipotassium trichromate'
_space_group_IT_number 14
_symmetry_cell_setting monoclinic
_symmetry_Int_Tables_number 14
_symmetry_space_group_name_Hall '-P 2yn'
_symmetry_space_group_name_H-M 'P 1 21/n 1'
_cell_angle_alpha 90
_cell_angle_beta 99.20(5)
_cell_angle_gamma 90
_cell_formula_units_Z 4
_cell_length_a 7.618(3)
_cell_length_b 17.791(8)
_cell_length_c 7.354(3)
_cell_volume 983.9
_refine_ls_R_factor_all 0.049
_cod_database_code 1008040

loop_
_symmetry_equiv_pos_as_xyz
x,y,z
1/2+x,1/2-y,1/2+z
-x,-y,-z
1/2-x,1/2+y,1/2-z

loop_
_atom_site_label
_atom_site_type_symbol
_atom_site_symmetry_multiplicity
_atom_site_Wyckoff_symbol
_atom_site_fract_x
_atom_site_fract_y
_atom_site_fract_z
_atom_site_occupancy
_atom_site_attached_hydrogens
_atom_site_calc_flag
Cr1 Cr6+ 4 e 0.9658(2) 0.27747(6) 0.0435(2) 1. 0 d
Cr2 Cr6+ 4 e 0.6679(1) 0.40709(6) 0.9091(2) 1. 0 d
Cr3 Cr6+ 4 e 0.8380(1) 0.49915(7) 0.2583(2) 1. 0 d
K1 K1+ 4 e 0.3662(2) 0.41376(9) 0.3457(2) 1. 0 d
K2 K1+ 4 e 0.0733(2) 0.6965(1) 0.4651(2) 1. 0 d
O1 O2- 4 e 0.119(1) 0.3079(4) 0.2037(9) 1. 0 d
O2 O2- 4 e 0.5463(8) 0.2776(3) 0.4065(7) 1. 0 d
O3 O2- 4 e 0.3166(8) 0.2636(3) 0.6379(8) 1. 0 d
O4 O2- 4 e 0.3567(6) 0.1450(3) 0.4017(6) 1. 0 d
O5 O2- 4 e 0.0373(7) 0.1403(3) 0.5139(7) 1. 0 d
O6 O2- 4 e 0.0736(7) 0.0751(3) 0.2037(7) 1. 0 d
O7 O2- 4 e 0.2816(6) 0.5083(3) 0.9817(6) 1. 0 d
O8 O2- 4 e 0.0417(7) 0.4762(4) 0.2572(9) 1. 0 d
O9 O2- 4 e 0.1709(8) 0.4170(3) 0.6676(8) 1. 0 d
O10 O2- 4 e 0.2432(9) 0.0585(4) 0.8785(8) 1. 0 d

loop_
_atom_type_symbol
_atom_type_oxidation_number
Cr6+ 6.000
K1+ 1.000
O2- -2.000
